data_7017028
loop_
_publ_author_name
'Blagg, Robin J.'
'L\'opez-G\'omez, Mar\'ia J'
'Charmant, Jonathan P. H.'
'Connelly, Neil G.'
'Cowell, John J.'
'Haddow, Mairi F.'
'Hamilton, Alex'
'Orpen, A. Guy'
'Riis-Johannessen, Thomas'
'Saithong, Saowanit'

_publ_section_title
;
 The oxidative conversion of the N,S-bridged complexes [{RhLL'(\m-X)}(2)]
 to [(RhLL')(3)(\m-X)(2)](+) (X = mt or taz): a comparison with the
 oxidation of N,N-bridged analogues.
;
_journal_issue 43
_journal_name_full 'Dalton transactions (Cambridge, England : 2003)'
_journal_page_first 11497
_journal_page_last 11510
_journal_paper_doi 10.1039/c1dt10930h
_journal_volume 40
_journal_year 2011
_chemical_formula_moiety 'C46 H40 N4 O2 P2 Rh2 S2, C7 H8'
_chemical_formula_sum 'C53 H48 N4 O2 P2 Rh2 S2'
_chemical_formula_weight 1104.83
_chemical_name_systematic
;
?
;
_space_group_IT_number 14
_symmetry_cell_setting monoclinic
_symmetry_space_group_name_Hall '-P 2ybc'
_symmetry_space_group_name_H-M 'P 1 21/c 1'
_atom_sites_solution_hydrogens geom
_atom_sites_solution_primary direct
_atom_sites_solution_secondary difmap
_audit_creation_method SHELXL-97
_cell_angle_alpha 90.00
_cell_angle_beta 109.10(3)
_cell_angle_gamma 90.00
_cell_formula_units_Z 4
_cell_length_a 18.748(4)
_cell_length_b 13.648(3)
_cell_length_c 21.383(4)
_cell_measurement_reflns_used 17205
_cell_measurement_temperature 100(2)
_cell_measurement_theta_max 27.47
_cell_measurement_theta_min 2.30
_cell_volume 5170(2)
_computing_cell_refinement 'Bruker SMART'
_computing_data_collection 'Bruker SMART'
_computing_data_reduction 'Bruker SAINT'
_computing_molecular_graphics 'Bruker SHELXTL'
_computing_publication_material 'Bruker SHELXTL'
_computing_structure_refinement 'SHELXL-97 (Sheldrick, 1997)'
_computing_structure_solution 'SHELXS-97 (Sheldrick, 1990)'
_diffrn_ambient_temperature 100(2)
_diffrn_detector_area_resol_mean 8.5
_diffrn_measured_fraction_theta_full 0.998
_diffrn_measured_fraction_theta_max 0.998
_diffrn_measurement_device_type 'CCD area detector'
_diffrn_measurement_method '\w scans'
_diffrn_radiation_monochromator graphite
_diffrn_radiation_source 'fine-focus sealed tube'
_diffrn_radiation_type MoK\a
_diffrn_radiation_wavelength 0.71073
_diffrn_reflns_av_R_equivalents 0.0562
_diffrn_reflns_av_sigmaI/netI 0.0446
_diffrn_reflns_limit_h_max 24
_diffrn_reflns_limit_h_min -24
_diffrn_reflns_limit_k_max 17
_diffrn_reflns_limit_k_min -17
_diffrn_reflns_limit_l_max 27
_diffrn_reflns_limit_l_min -27
_diffrn_reflns_number 58139
_diffrn_reflns_theta_full 27.51
_diffrn_reflns_theta_max 27.51
_diffrn_reflns_theta_min 1.88
_exptl_absorpt_coefficient_mu 0.824
_exptl_absorpt_correction_T_max 0.92
_exptl_absorpt_correction_T_min 0.69
_exptl_absorpt_correction_type multi-scan
_exptl_absorpt_process_details 'SADABS (Sheldrick, 2003)'
_exptl_crystal_colour orange
_exptl_crystal_density_diffrn 1.419
_exptl_crystal_density_method 'not measured'
_exptl_crystal_description block
_exptl_crystal_F_000 2248
_exptl_crystal_size_max 0.4
_exptl_crystal_size_mid 0.2
_exptl_crystal_size_min 0.1
_platon_squeeze_details
;
;
_refine_diff_density_max 1.268
_refine_diff_density_min -0.478
_refine_diff_density_rms 0.075
_refine_ls_extinction_method none
_refine_ls_goodness_of_fit_ref 0.900
_refine_ls_hydrogen_treatment constr
_refine_ls_matrix_type full
_refine_ls_number_parameters 589
_refine_ls_number_reflns 11852
_refine_ls_number_restraints 0
_refine_ls_restrained_S_all 0.900
_refine_ls_R_factor_all 0.0359
_refine_ls_R_factor_gt 0.0270
_refine_ls_shift/su_max 0.002
_refine_ls_shift/su_mean 0.000
_refine_ls_structure_factor_coef Fsqd
_refine_ls_weighting_details 'calc w=1/[\s^2^(Fo^2^)+(0.0366P)^2^+0.0000P] where P=(Fo^2^+2Fc^2^)/3'
_refine_ls_weighting_scheme calc
_refine_ls_wR_factor_gt 0.0639
_refine_ls_wR_factor_ref 0.0658
_reflns_number_gt 9512
_reflns_number_total 11852
_reflns_threshold_expression >2sigma(I)
_cod_data_source_file c1dt10930h.txt
_cod_data_source_block 5squeeze
_cod_depositor_comments
;
The following automatic conversions were performed:

'_symmetry_cell_setting' value 'Monoclinic' changed to 'monoclinic'
according to /home/saulius/struct/CIF-dictionaries/cif_core.dic
dictionary named 'cif_core.dic' version 2.4.1 from
2010-06-29.

'_exptl_absorpt_correction_type' value 'Multi-scan'
changed to 'multi-scan' according to
/home/saulius/struct/CIF-dictionaries/cif_core.dic dictionary named
'cif_core.dic' version 2.4.1 from 2010-06-29.

Automatic conversion script
Id: cif_fix_values 1715 2011-07-08 13:25:40Z adriana 
;
_cod_original_cell_volume 5169.9(18)
_cod_original_sg_symbol_H-M 'P 21/c'
_cod_database_code 7017028

loop_
_symmetry_equiv_pos_as_xyz
'x, y, z'
'-x, y+1/2, -z+1/2'
'-x, -y, -z'
'x, -y-1/2, z-1/2'

loop_
_atom_site_label
_atom_site_type_symbol
_atom_site_fract_x
_atom_site_fract_y
_atom_site_fract_z
_atom_site_U_iso_or_equiv
_atom_site_adp_type
_atom_site_occupancy
_atom_site_symmetry_multiplicity
_atom_site_calc_flag
_atom_site_refinement_flags
Rh1 Rh 0.172288(9) 0.087149(12) 0.332352(8) 0.01469(4) Uani 1 1 d .
Rh2 Rh 0.251459(9) 0.264904(12) 0.462074(8) 0.01505(5) Uani 1 1 d .
P1 P 0.22820(3) -0.06140(4) 0.36152(3) 0.01529(11) Uani 1 1 d .
P2 P 0.16355(3) 0.35710(4) 0.48647(3) 0.01547(11) Uani 1 1 d .
S1 S 0.11004(3) 0.24050(4) 0.30127(3) 0.02175(12) Uani 1 1 d .
S2 S 0.35022(3) 0.17152(4) 0.44435(3) 0.02092(12) Uani 1 1 d .
N1 N 0.23764(9) 0.33916(12) 0.37347(9) 0.0167(4) Uani 1 1 d .
N2 N 0.19364(11) 0.38425(14) 0.26931(9) 0.0250(4) Uani 1 1 d .
N3 N 0.26637(10) 0.14513(12) 0.31365(9) 0.0173(4) Uani 1 1 d .
N4 N 0.38031(11) 0.20106(14) 0.32923(10) 0.0268(4) Uani 1 1 d .
O1 O 0.03192(9) 0.01238(12) 0.35077(8) 0.0272(4) Uani 1 1 d .
O2 O 0.27802(11) 0.16266(13) 0.59007(8) 0.0404(5) Uani 1 1 d .
C1 C 0.18264(12) 0.32442(15) 0.31589(10) 0.0183(4) Uani 1 1 d .
C2 C 0.28529(12) 0.40912(15) 0.36197(12) 0.0235(5) Uani 1 1 d .
H2 H 0.3300 0.4333 0.3940 0.028 Uiso 1 1 calc R
C3 C 0.25822(13) 0.43763(17) 0.29806(13) 0.0286(5) Uani 1 1 d .
H3 H 0.2796 0.4852 0.2771 0.034 Uiso 1 1 calc R
C4 C 0.14729(16) 0.3872(2) 0.19958(12) 0.0416(7) Uani 1 1 d .
H4A H 0.1327 0.3204 0.1837 0.062 Uiso 1 1 calc R
H4B H 0.1762 0.4169 0.1737 0.062 Uiso 1 1 calc R
H4C H 0.1019 0.4262 0.1945 0.062 Uiso 1 1 calc R
C5 C 0.33055(12) 0.17255(15) 0.35964(11) 0.0189(4) Uani 1 1 d .
C6 C 0.27544(13) 0.15815(16) 0.25290(11) 0.0246(5) Uani 1 1 d .
H6 H 0.2382 0.1456 0.2112 0.029 Uiso 1 1 calc R
C7 C 0.34589(14) 0.19162(18) 0.26222(13) 0.0317(6) Uani 1 1 d .
H7 H 0.3675 0.2059 0.2288 0.038 Uiso 1 1 calc R
C8 C 0.45736(15) 0.2344(2) 0.36322(15) 0.0451(7) Uani 1 1 d .
H8A H 0.4568 0.2850 0.3956 0.068 Uiso 1 1 calc R
H8B H 0.4788 0.2616 0.3308 0.068 Uiso 1 1 calc R
H8C H 0.4882 0.1789 0.3861 0.068 Uiso 1 1 calc R
C9 C 0.08684(12) 0.04003(15) 0.34401(11) 0.0198(4) Uani 1 1 d .
C10 C 0.26750(13) 0.20175(17) 0.54027(11) 0.0248(5) Uani 1 1 d .
C11 C 0.19477(12) -0.16165(14) 0.30161(10) 0.0161(4) Uani 1 1 d .
C12 C 0.11799(12) -0.17017(16) 0.26659(10) 0.0190(4) Uani 1 1 d .
H12 H 0.0835 -0.1246 0.2744 0.023 Uiso 1 1 calc R
C13 C 0.09115(13) -0.24414(16) 0.22046(10) 0.0212(5) Uani 1 1 d .
H13 H 0.0386 -0.2493 0.1972 0.025 Uiso 1 1 calc R
C14 C 0.14071(13) -0.31032(16) 0.20825(11) 0.0221(5) Uani 1 1 d .
H14 H 0.1223 -0.3603 0.1761 0.027 Uiso 1 1 calc R
C15 C 0.21689(13) -0.30391(15) 0.24277(11) 0.0229(5) Uani 1 1 d .
H15 H 0.2509 -0.3499 0.2346 0.027 Uiso 1 1 calc R
C16 C 0.24397(12) -0.23045(15) 0.28937(10) 0.0200(5) Uani 1 1 d .
H16 H 0.2965 -0.2268 0.3132 0.024 Uiso 1 1 calc R
C17 C 0.33063(11) -0.06824(15) 0.38043(11) 0.0180(4) Uani 1 1 d .
C18 C 0.37924(12) -0.09802(16) 0.44193(11) 0.0246(5) Uani 1 1 d .
H18 H 0.3594 -0.1177 0.4756 0.030 Uiso 1 1 calc R
C19 C 0.45710(13) -0.09896(18) 0.45411(13) 0.0324(6) Uani 1 1 d .
H19 H 0.4900 -0.1194 0.4961 0.039 Uiso 1 1 calc R
C20 C 0.48650(13) -0.07055(17) 0.40585(13) 0.0319(6) Uani 1 1 d .
H20 H 0.5395 -0.0718 0.4145 0.038 Uiso 1 1 calc R
C21 C 0.43901(13) -0.04013(17) 0.34477(13) 0.0278(5) Uani 1 1 d .
H21 H 0.4593 -0.0192 0.3117 0.033 Uiso 1 1 calc R
C22 C 0.36147(12) -0.04041(15) 0.33206(11) 0.0207(5) Uani 1 1 d .
H22 H 0.3289 -0.0213 0.2896 0.025 Uiso 1 1 calc R
C23 C 0.21529(12) -0.11042(16) 0.43663(10) 0.0188(4) Uani 1 1 d .
C24 C 0.20896(12) -0.04485(17) 0.48414(11) 0.0241(5) Uani 1 1 d .
H24 H 0.2083 0.0236 0.4760 0.029 Uiso 1 1 calc R
C25 C 0.20350(15) -0.07902(18) 0.54369(12) 0.0318(6) Uani 1 1 d .
H25 H 0.2000 -0.0340 0.5764 0.038 Uiso 1 1 calc R
C26 C 0.20317(15) -0.17865(18) 0.55509(12) 0.0331(6) Uani 1 1 d .
H26 H 0.1987 -0.2021 0.5955 0.040 Uiso 1 1 calc R
C27 C 0.20927(15) -0.24404(18) 0.50805(12) 0.0316(6) Uani 1 1 d .
H27 H 0.2094 -0.3125 0.5163 0.038 Uiso 1 1 calc R
C28 C 0.21517(13) -0.21049(17) 0.44877(11) 0.0253(5) Uani 1 1 d .
H28 H 0.2191 -0.2559 0.4164 0.030 Uiso 1 1 calc R
C29 C 0.10745(11) 0.44051(15) 0.42272(10) 0.0160(4) Uani 1 1 d .
C30 C 0.14600(12) 0.51478(15) 0.40195(10) 0.0192(4) Uani 1 1 d .
H30 H 0.1991 0.5212 0.4221 0.023 Uiso 1 1 calc R
C31 C 0.10791(12) 0.57856(15) 0.35265(11) 0.0208(5) Uani 1 1 d .
H31 H 0.1348 0.6278 0.3382 0.025 Uiso 1 1 calc R
C32 C 0.02980(13) 0.57105(15) 0.32383(11) 0.0224(5) Uani 1 1 d .
H32 H 0.0034 0.6154 0.2899 0.027 Uiso 1 1 calc R
C33 C -0.00899(12) 0.49934(16) 0.34462(11) 0.0222(5) Uani 1 1 d .
H33 H -0.0623 0.4950 0.3254 0.027 Uiso 1 1 calc R
C34 C 0.02938(12) 0.43332(15) 0.39349(11) 0.0200(5) Uani 1 1 d .
H34 H 0.0024 0.3832 0.4070 0.024 Uiso 1 1 calc R
C35 C 0.20145(12) 0.44354(15) 0.55481(10) 0.0184(4) Uani 1 1 d .
C36 C 0.15574(13) 0.51451(15) 0.56941(11) 0.0227(5) Uani 1 1 d .
H36 H 0.1035 0.5171 0.5445 0.027 Uiso 1 1 calc R
C37 C 0.18610(15) 0.58128(16) 0.61996(11) 0.0272(5) Uani 1 1 d .
H37 H 0.1543 0.6278 0.6307 0.033 Uiso 1 1 calc R
C38 C 0.26259(15) 0.58040(16) 0.65480(11) 0.0295(6) Uani 1 1 d .
H38 H 0.2834 0.6273 0.6887 0.035 Uiso 1 1 calc R
C39 C 0.30883(14) 0.51139(17) 0.64038(11) 0.0280(5) Uani 1 1 d .
H39 H 0.3614 0.5111 0.6641 0.034 Uiso 1 1 calc R
C40 C 0.27825(13) 0.44239(16) 0.59113(11) 0.0229(5) Uani 1 1 d .
H40 H 0.3100 0.3940 0.5821 0.028 Uiso 1 1 calc R
C41 C 0.09395(12) 0.28359(15) 0.50873(10) 0.0182(4) Uani 1 1 d .
C42 C 0.06416(14) 0.30539(17) 0.55864(12) 0.0282(5) Uani 1 1 d .
H42 H 0.0798 0.3632 0.5842 0.034 Uiso 1 1 calc R
C43 C 0.01196(15) 0.24388(18) 0.57144(13) 0.0342(6) Uani 1 1 d .
H43 H -0.0076 0.2597 0.6060 0.041 Uiso 1 1 calc R
C44 C -0.01190(13) 0.16056(17) 0.53510(12) 0.0286(5) Uani 1 1 d .
H44 H -0.0477 0.1187 0.5443 0.034 Uiso 1 1 calc R
C45 C 0.01650(14) 0.13777(17) 0.48498(12) 0.0307(6) Uani 1 1 d .
H45 H -0.0003 0.0804 0.4592 0.037 Uiso 1 1 calc R
C46 C 0.06969(13) 0.19859(16) 0.47192(12) 0.0267(5) Uani 1 1 d .
H46 H 0.0895 0.1819 0.4377 0.032 Uiso 1 1 calc R
C47 C 0.41614(17) 0.9709(3) 0.73867(19) 0.0539(9) Uani 1 1 d .
C48 C 0.38292(16) 0.9160(3) 0.68141(16) 0.0528(9) Uani 1 1 d .
H48 H 0.3600 0.9487 0.6405 0.063 Uiso 1 1 calc R
C49 C 0.38290(17) 0.8157(3) 0.68345(18) 0.0559(9) Uani 1 1 d .
H49 H 0.3599 0.7792 0.6442 0.067 Uiso 1 1 calc R
C50 C 0.41637(18) 0.7679(3) 0.74256(19) 0.0618(10) Uani 1 1 d .
H50 H 0.4161 0.6984 0.7438 0.074 Uiso 1 1 calc R
C51 C 0.4503(2) 0.8200(4) 0.7999(2) 0.0775(12) Uani 1 1 d .
H51 H 0.4739 0.7868 0.8405 0.093 Uiso 1 1 calc R
C52 C 0.44955(19) 0.9200(3) 0.79742(17) 0.0679(11) Uani 1 1 d .
H52 H 0.4725 0.9560 0.8370 0.081 Uiso 1 1 calc R
C53 C 0.4169(2) 1.0756(3) 0.7372(2) 0.0694(11) Uani 1 1 d .
H53A H 0.3819 1.1013 0.7586 0.104 Uiso 1 1 calc R
H53B H 0.4013 1.0981 0.6911 0.104 Uiso 1 1 calc R
H53C H 0.4680 1.0993 0.7607 0.104 Uiso 1 1 calc R

loop_
_atom_site_aniso_label
_atom_site_aniso_U_11
_atom_site_aniso_U_22
_atom_site_aniso_U_33
_atom_site_aniso_U_23
_atom_site_aniso_U_13
_atom_site_aniso_U_12
Rh1 0.01462(8) 0.01550(8) 0.01435(8) -0.00010(6) 0.00531(6) 0.00050(6)
Rh2 0.01683(8) 0.01578(8) 0.01211(8) -0.00025(6) 0.00416(6) 0.00166(6)
P1 0.0170(3) 0.0161(3) 0.0134(3) 0.0006(2) 0.0057(2) -0.0001(2)
P2 0.0197(3) 0.0145(3) 0.0132(3) -0.0005(2) 0.0069(2) 0.0001(2)
S1 0.0178(3) 0.0186(3) 0.0244(3) -0.0028(2) 0.0008(2) 0.0025(2)
S2 0.0166(3) 0.0237(3) 0.0212(3) -0.0015(2) 0.0044(2) 0.0040(2)
N1 0.0192(9) 0.0134(8) 0.0188(9) 0.0007(7) 0.0079(7) 0.0005(7)
N2 0.0354(11) 0.0233(10) 0.0200(10) 0.0085(8) 0.0139(9) 0.0091(9)
N3 0.0218(9) 0.0159(9) 0.0170(9) 0.0009(7) 0.0101(7) 0.0026(7)
N4 0.0253(10) 0.0280(10) 0.0349(12) -0.0013(9) 0.0202(9) -0.0034(8)
O1 0.0220(8) 0.0329(9) 0.0309(9) -0.0046(7) 0.0143(7) -0.0057(7)
O2 0.0621(13) 0.0388(10) 0.0182(9) 0.0087(8) 0.0101(9) 0.0111(9)
C1 0.0232(11) 0.0155(10) 0.0180(11) 0.0008(8) 0.0090(9) 0.0047(9)
C2 0.0222(11) 0.0174(11) 0.0350(14) -0.0005(10) 0.0150(10) -0.0005(9)
C3 0.0323(13) 0.0218(12) 0.0409(15) 0.0115(11) 0.0244(12) 0.0057(10)
C4 0.0542(17) 0.0501(17) 0.0199(13) 0.0149(12) 0.0114(12) 0.0156(14)
C5 0.0200(11) 0.0151(10) 0.0250(12) 0.0000(9) 0.0120(9) 0.0014(9)
C6 0.0364(13) 0.0215(11) 0.0203(12) 0.0010(9) 0.0154(10) 0.0022(10)
C7 0.0419(15) 0.0298(13) 0.0345(15) 0.0017(11) 0.0276(12) -0.0008(11)
C8 0.0287(14) 0.0578(19) 0.0534(19) -0.0003(15) 0.0198(13) -0.0148(13)
C9 0.0223(11) 0.0184(11) 0.0175(11) -0.0026(9) 0.0047(9) 0.0017(9)
C10 0.0292(12) 0.0221(11) 0.0209(12) -0.0025(9) 0.0053(10) 0.0052(10)
C11 0.0227(11) 0.0153(10) 0.0119(10) 0.0034(8) 0.0079(8) -0.0006(8)
C12 0.0228(11) 0.0208(11) 0.0155(11) 0.0024(8) 0.0091(9) 0.0008(9)
C13 0.0246(11) 0.0229(11) 0.0150(11) 0.0026(9) 0.0051(9) -0.0039(9)
C14 0.0332(13) 0.0191(11) 0.0159(11) -0.0015(9) 0.0105(10) -0.0074(10)
C15 0.0332(13) 0.0164(10) 0.0240(12) 0.0000(9) 0.0161(10) 0.0008(9)
C16 0.0219(11) 0.0205(11) 0.0192(11) 0.0023(9) 0.0087(9) -0.0004(9)
C17 0.0174(10) 0.0139(10) 0.0212(11) -0.0018(8) 0.0043(9) 0.0011(8)
C18 0.0239(11) 0.0231(12) 0.0244(12) 0.0021(9) 0.0046(10) 0.0030(9)
C19 0.0228(12) 0.0327(14) 0.0327(14) 0.0002(11) -0.0031(10) 0.0061(11)
C20 0.0162(11) 0.0293(13) 0.0474(16) -0.0060(12) 0.0064(11) 0.0015(10)
C21 0.0256(12) 0.0233(12) 0.0396(15) -0.0051(11) 0.0176(11) -0.0007(10)
C22 0.0213(11) 0.0170(10) 0.0238(12) -0.0018(9) 0.0074(9) 0.0025(9)
C23 0.0207(11) 0.0223(11) 0.0136(10) -0.0001(8) 0.0058(8) -0.0011(9)
C24 0.0303(12) 0.0238(11) 0.0193(12) -0.0008(9) 0.0098(10) -0.0016(10)
C25 0.0463(15) 0.0333(14) 0.0188(12) -0.0057(10) 0.0149(11) -0.0030(12)
C26 0.0497(16) 0.0350(14) 0.0189(13) 0.0039(10) 0.0171(12) -0.0039(12)
C27 0.0497(16) 0.0250(12) 0.0224(13) 0.0040(10) 0.0150(12) -0.0037(11)
C28 0.0354(13) 0.0241(12) 0.0183(12) -0.0005(9) 0.0114(10) -0.0035(10)
C29 0.0217(10) 0.0149(10) 0.0130(10) -0.0025(8) 0.0076(8) 0.0026(8)
C30 0.0211(11) 0.0195(11) 0.0179(11) -0.0008(9) 0.0077(9) 0.0008(9)
C31 0.0279(12) 0.0175(10) 0.0192(11) 0.0002(9) 0.0106(9) 0.0002(9)
C32 0.0295(12) 0.0203(11) 0.0142(11) -0.0002(9) 0.0028(9) 0.0057(9)
C33 0.0194(11) 0.0231(11) 0.0208(12) -0.0058(9) 0.0022(9) 0.0012(9)
C34 0.0233(11) 0.0182(11) 0.0198(11) -0.0023(9) 0.0088(9) -0.0012(9)
C35 0.0284(12) 0.0154(10) 0.0136(10) 0.0004(8) 0.0098(9) -0.0038(9)
C36 0.0311(12) 0.0192(11) 0.0216(12) 0.0001(9) 0.0141(10) -0.0023(9)
C37 0.0494(15) 0.0172(11) 0.0241(12) -0.0013(9) 0.0244(11) -0.0032(11)
C38 0.0548(16) 0.0204(11) 0.0149(11) -0.0034(9) 0.0134(11) -0.0116(11)
C39 0.0363(13) 0.0275(12) 0.0170(12) -0.0008(10) 0.0045(10) -0.0076(11)
C40 0.0318(12) 0.0215(11) 0.0168(11) 0.0004(9) 0.0096(9) -0.0015(10)
C41 0.0243(11) 0.0144(10) 0.0170(11) 0.0011(8) 0.0083(9) -0.0003(9)
C42 0.0390(14) 0.0222(12) 0.0307(14) -0.0084(10) 0.0212(11) -0.0083(10)
C43 0.0443(15) 0.0342(14) 0.0365(15) -0.0064(11) 0.0302(13) -0.0072(12)
C44 0.0316(13) 0.0255(12) 0.0329(14) 0.0030(10) 0.0166(11) -0.0064(10)
C45 0.0433(15) 0.0242(12) 0.0293(14) -0.0061(10) 0.0182(12) -0.0125(11)
C46 0.0381(14) 0.0244(12) 0.0243(13) -0.0064(10) 0.0194(11) -0.0083(10)
C47 0.0419(17) 0.060(2) 0.077(3) -0.0055(18) 0.0424(18) -0.0081(16)
C48 0.0338(15) 0.089(3) 0.0427(18) 0.0028(17) 0.0219(14) -0.0136(17)
C49 0.0416(18) 0.068(2) 0.069(2) -0.0040(19) 0.0319(17) -0.0088(17)
C50 0.0430(18) 0.081(3) 0.066(2) 0.004(2) 0.0244(18) 0.0104(18)
C51 0.067(3) 0.099(3) 0.070(3) 0.009(3) 0.028(2) 0.032(2)
C52 0.0455(19) 0.118(4) 0.039(2) 0.001(2) 0.0114(15) 0.002(2)
C53 0.069(2) 0.069(2) 0.083(3) -0.003(2) 0.042(2) 0.007(2)

loop_
_atom_type_symbol
_atom_type_description
_atom_type_scat_dispersion_real
_atom_type_scat_dispersion_imag
_atom_type_scat_source
C C 0.0033 0.0016 'International Tables Vol C Tables 4.2.6.8 and 6.1.1.4'
H H 0.0000 0.0000 'International Tables Vol C Tables 4.2.6.8 and 6.1.1.4'
N N 0.0061 0.0033 'International Tables Vol C Tables 4.2.6.8 and 6.1.1.4'
P P 0.1023 0.0942 'International Tables Vol C Tables 4.2.6.8 and 6.1.1.4'
S S 0.1246 0.1234 'International Tables Vol C Tables 4.2.6.8 and 6.1.1.4'
Rh Rh -1.1178 0.9187 'International Tables Vol C Tables 4.2.6.8 and 6.1.1.4'
O O 0.0106 0.0060 'International Tables Vol C Tables 4.2.6.8 and 6.1.1.4'

loop_
_geom_angle_atom_site_label_1
_geom_angle_atom_site_label_2
_geom_angle_atom_site_label_3
_geom_angle
C9 Rh1 N3 176.55(8)
C9 Rh1 P1 89.70(7)
N3 Rh1 P1 92.75(5)
C9 Rh1 S1 88.62(7)
N3 Rh1 S1 88.91(5)
P1 Rh1 S1 178.24(2)
C9 Rh1 Rh2 106.92(7)
N3 Rh1 Rh2 74.48(5)
P1 Rh1 Rh2 110.55(3)
S1 Rh1 Rh2 70.45(3)
C10 Rh2 N1 177.67(9)
C10 Rh2 P2 88.01(8)
N1 Rh2 P2 93.19(5)
C10 Rh2 S2 89.39(8)
N1 Rh2 S2 89.28(5)
P2 Rh2 S2 175.70(2)
C10 Rh2 Rh1 106.88(7)
N1 Rh2 Rh1 74.45(5)
P2 Rh2 Rh1 113.71(2)
S2 Rh2 Rh1 70.36(3)
C23 P1 C17 102.60(10)
C23 P1 C11 103.11(9)
C17 P1 C11 102.10(10)
C23 P1 Rh1 112.69(7)
C17 P1 Rh1 117.52(7)
C11 P1 Rh1 116.81(7)
C29 P2 C41 104.55(10)
C29 P2 C35 99.94(10)
C41 P2 C35 105.63(10)
C29 P2 Rh2 117.38(7)
C41 P2 Rh2 112.96(7)
C35 P2 Rh2 114.83(7)
C1 S1 Rh1 104.30(7)
C5 S2 Rh2 104.64(8)
C1 N1 C2 106.75(18)
C1 N1 Rh2 126.27(14)
C2 N1 Rh2 126.91(15)
C1 N2 C3 108.33(19)
C1 N2 C4 125.7(2)
C3 N2 C4 125.8(2)
C5 N3 C6 107.43(18)
C5 N3 Rh1 125.43(14)
C6 N3 Rh1 127.09(15)
C5 N4 C7 108.16(19)
C5 N4 C8 125.0(2)
C7 N4 C8 126.8(2)
N1 C1 N2 109.22(19)
N1 C1 S1 126.20(16)
N2 C1 S1 124.55(17)
C3 C2 N1 109.2(2)
C3 C2 H2 125.4
N1 C2 H2 125.4
C2 C3 N2 106.5(2)
C2 C3 H3 126.7
N2 C3 H3 126.7
N2 C4 H4A 109.5
N2 C4 H4B 109.5
H4A C4 H4B 109.5
N2 C4 H4C 109.5
H4A C4 H4C 109.5
H4B C4 H4C 109.5
N3 C5 N4 108.82(19)
N3 C5 S2 127.05(16)
N4 C5 S2 124.12(17)
C7 C6 N3 108.8(2)
C7 C6 H6 125.6
N3 C6 H6 125.6
C6 C7 N4 106.8(2)
C6 C7 H7 126.6
N4 C7 H7 126.6
N4 C8 H8A 109.5
N4 C8 H8B 109.5
H8A C8 H8B 109.5
N4 C8 H8C 109.5
H8A C8 H8C 109.5
H8B C8 H8C 109.5
O1 C9 Rh1 178.3(2)
O2 C10 Rh2 179.3(2)
C12 C11 C16 118.14(19)
C12 C11 P1 119.56(16)
C16 C11 P1 122.30(16)
C13 C12 C11 120.9(2)
C13 C12 H12 119.5
C11 C12 H12 119.5
C14 C13 C12 120.1(2)
C14 C13 H13 120.0
C12 C13 H13 120.0
C15 C14 C13 120.0(2)
C15 C14 H14 120.0
C13 C14 H14 120.0
C14 C15 C16 120.1(2)
C14 C15 H15 119.9
C16 C15 H15 119.9
C15 C16 C11 120.7(2)
C15 C16 H16 119.7
C11 C16 H16 119.7
C22 C17 C18 118.6(2)
C22 C17 P1 118.84(16)
C18 C17 P1 122.57(17)
C17 C18 C19 120.0(2)
C17 C18 H18 120.0
C19 C18 H18 120.0
C20 C19 C18 120.6(2)
C20 C19 H19 119.7
C18 C19 H19 119.7
C19 C20 C21 120.1(2)
C19 C20 H20 120.0
C21 C20 H20 120.0
C20 C21 C22 119.6(2)
C20 C21 H21 120.2
C22 C21 H21 120.2
C21 C22 C17 121.2(2)
C21 C22 H22 119.4
C17 C22 H22 119.4
C24 C23 C28 119.4(2)
C24 C23 P1 118.35(17)
C28 C23 P1 122.17(17)
C23 C24 C25 120.2(2)
C23 C24 H24 119.9
C25 C24 H24 119.9
C26 C25 C24 119.8(2)
C26 C25 H25 120.1
C24 C25 H25 120.1
C27 C26 C25 120.2(2)
C27 C26 H26 119.9
C25 C26 H26 119.9
C26 C27 C28 120.3(2)
C26 C27 H27 119.9
C28 C27 H27 119.9
C27 C28 C23 120.1(2)
C27 C28 H28 120.0
C23 C28 H28 120.0
C34 C29 C30 118.97(19)
C34 C29 P2 123.74(16)
C30 C29 P2 117.29(16)
C31 C30 C29 120.7(2)
C31 C30 H30 119.7
C29 C30 H30 119.7
C30 C31 C32 120.0(2)
C30 C31 H31 120.0
C32 C31 H31 120.0
C33 C32 C31 119.9(2)
C33 C32 H32 120.0
C31 C32 H32 120.0
C32 C33 C34 120.4(2)
C32 C33 H33 119.8
C34 C33 H33 119.8
C33 C34 C29 120.0(2)
C33 C34 H34 120.0
C29 C34 H34 120.0
C40 C35 C36 118.8(2)
C40 C35 P2 119.84(17)
C36 C35 P2 121.31(17)
C37 C36 C35 120.4(2)
C37 C36 H36 119.8
C35 C36 H36 119.8
C38 C37 C36 120.2(2)
C38 C37 H37 119.9
C36 C37 H37 119.9
C39 C38 C37 120.1(2)
C39 C38 H38 120.0
C37 C38 H38 120.0
C38 C39 C40 119.9(2)
C38 C39 H39 120.1
C40 C39 H39 120.1
C39 C40 C35 120.6(2)
C39 C40 H40 119.7
C35 C40 H40 119.7
C42 C41 C46 118.3(2)
C42 C41 P2 125.67(17)
C46 C41 P2 116.05(16)
C43 C42 C41 120.7(2)
C43 C42 H42 119.6
C41 C42 H42 119.6
C44 C43 C42 120.9(2)
C44 C43 H43 119.6
C42 C43 H43 119.6
C43 C44 C45 119.4(2)
C43 C44 H44 120.3
C45 C44 H44 120.3
C44 C45 C46 120.3(2)
C44 C45 H45 119.8
C46 C45 H45 119.8
C41 C46 C45 120.4(2)
C41 C46 H46 119.8
C45 C46 H46 119.8
C52 C47 C48 117.6(3)
C52 C47 C53 120.9(4)
C48 C47 C53 121.4(4)
C49 C48 C47 120.9(3)
C49 C48 H48 119.6
C47 C48 H48 119.6
C48 C49 C50 119.9(4)
C48 C49 H49 120.1
C50 C49 H49 120.1
C49 C50 C51 120.7(4)
C49 C50 H50 119.6
C51 C50 H50 119.6
C52 C51 C50 119.0(4)
C52 C51 H51 120.5
C50 C51 H51 120.5
C51 C52 C47 122.0(4)
C51 C52 H52 119.0
C47 C52 H52 119.0
C47 C53 H53A 109.5
C47 C53 H53B 109.5
H53A C53 H53B 109.5
C47 C53 H53C 109.5
H53A C53 H53C 109.5
H53B C53 H53C 109.5

loop_
_geom_bond_atom_site_label_1
_geom_bond_atom_site_label_2
_geom_bond_distance
Rh1 C9 1.817(2)
Rh1 N3 2.0879(17)
Rh1 P1 2.2738(7)
Rh1 S1 2.3826(7)
Rh1 Rh2 3.6177(8)
Rh2 C10 1.817(2)
Rh2 N1 2.0886(17)
Rh2 P2 2.2659(6)
Rh2 S2 2.3781(7)
P1 C23 1.828(2)
P1 C17 1.831(2)
P1 C11 1.839(2)
P2 C29 1.823(2)
P2 C41 1.828(2)
P2 C35 1.831(2)
S1 C1 1.727(2)
S2 C5 1.726(2)
N1 C1 1.337(3)
N1 C2 1.384(3)
N2 C1 1.355(3)
N2 C3 1.374(3)
N2 C4 1.460(3)
N3 C5 1.334(3)
N3 C6 1.376(3)
N4 C5 1.357(3)
N4 C7 1.372(3)
N4 C8 1.461(3)
O1 C9 1.149(3)
O2 C10 1.149(3)
C2 C3 1.350(3)
C2 H2 0.9500
C3 H3 0.9500
C4 H4A 0.9800
C4 H4B 0.9800
C4 H4C 0.9800
C6 C7 1.349(3)
C6 H6 0.9500
C7 H7 0.9500
C8 H8A 0.9800
C8 H8B 0.9800
C8 H8C 0.9800
C11 C12 1.393(3)
C11 C16 1.400(3)
C12 C13 1.386(3)
C12 H12 0.9500
C13 C14 1.381(3)
C13 H13 0.9500
C14 C15 1.379(3)
C14 H14 0.9500
C15 C16 1.387(3)
C15 H15 0.9500
C16 H16 0.9500
C17 C22 1.393(3)
C17 C18 1.393(3)
C18 C19 1.396(3)
C18 H18 0.9500
C19 C20 1.375(4)
C19 H19 0.9500
C20 C21 1.382(3)
C20 H20 0.9500
C21 C22 1.389(3)
C21 H21 0.9500
C22 H22 0.9500
C23 C24 1.388(3)
C23 C28 1.390(3)
C24 C25 1.391(3)
C24 H24 0.9500
C25 C26 1.382(3)
C25 H25 0.9500
C26 C27 1.377(3)
C26 H26 0.9500
C27 C28 1.386(3)
C27 H27 0.9500
C28 H28 0.9500
C29 C34 1.394(3)
C29 C30 1.399(3)
C30 C31 1.373(3)
C30 H30 0.9500
C31 C32 1.394(3)
C31 H31 0.9500
C32 C33 1.377(3)
C32 H32 0.9500
C33 C34 1.389(3)
C33 H33 0.9500
C34 H34 0.9500
C35 C40 1.394(3)
C35 C36 1.395(3)
C36 C37 1.386(3)
C36 H36 0.9500
C37 C38 1.383(4)
C37 H37 0.9500
C38 C39 1.382(3)
C38 H38 0.9500
C39 C40 1.389(3)
C39 H39 0.9500
C40 H40 0.9500
C41 C42 1.389(3)
C41 C46 1.392(3)
C42 C43 1.383(3)
C42 H42 0.9500
C43 C44 1.367(3)
C43 H43 0.9500
C44 C45 1.379(3)
C44 H44 0.9500
C45 C46 1.394(3)
C45 H45 0.9500
C46 H46 0.9500
C47 C52 1.392(5)
C47 C48 1.396(4)
C47 C53 1.430(5)
C48 C49 1.370(5)
C48 H48 0.9500
C49 C50 1.378(5)
C49 H49 0.9500
C50 C51 1.380(5)
C50 H50 0.9500
C51 C52 1.366(5)
C51 H51 0.9500
C52 H52 0.9500
C53 H53A 0.9800
C53 H53B 0.9800
C53 H53C 0.9800

loop_
_geom_torsion_atom_site_label_1
_geom_torsion_atom_site_label_2
_geom_torsion_atom_site_label_3
_geom_torsion_atom_site_label_4
_geom_torsion
C9 Rh1 Rh2 C10 57.58(10)
N3 Rh1 Rh2 C10 -125.71(9)
P1 Rh1 Rh2 C10 -38.63(8)
S1 Rh1 Rh2 C10 139.83(8)
C9 Rh1 Rh2 N1 -124.41(9)
N3 Rh1 Rh2 N1 52.30(7)
P1 Rh1 Rh2 N1 139.38(5)
S1 Rh1 Rh2 N1 -42.16(5)
C9 Rh1 Rh2 P2 -37.79(7)
N3 Rh1 Rh2 P2 138.92(5)
P1 Rh1 Rh2 P2 -134.00(3)
S1 Rh1 Rh2 P2 44.46(3)
C9 Rh1 Rh2 S2 140.69(7)
N3 Rh1 Rh2 S2 -42.60(5)
P1 Rh1 Rh2 S2 44.48(2)
S1 Rh1 Rh2 S2 -137.06(2)
C9 Rh1 P1 C23 -47.42(10)
N3 Rh1 P1 C23 135.01(9)
S1 Rh1 P1 C23 -63.8(7)
Rh2 Rh1 P1 C23 60.56(8)
C9 Rh1 P1 C17 -166.41(10)
N3 Rh1 P1 C17 16.03(9)
S1 Rh1 P1 C17 177(57)
Rh2 Rh1 P1 C17 -58.42(8)
C9 Rh1 P1 C11 71.71(10)
N3 Rh1 P1 C11 -105.86(9)
S1 Rh1 P1 C11 55.3(7)
Rh2 Rh1 P1 C11 179.69(7)
C10 Rh2 P2 C29 -173.56(11)
N1 Rh2 P2 C29 8.43(9)
S2 Rh2 P2 C29 133.4(3)
Rh1 Rh2 P2 C29 -65.98(8)
C10 Rh2 P2 C41 -51.78(11)
N1 Rh2 P2 C41 130.21(9)
S2 Rh2 P2 C41 -104.8(3)
Rh1 Rh2 P2 C41 55.80(8)
C10 Rh2 P2 C35 69.45(11)
N1 Rh2 P2 C35 -108.56(9)
S2 Rh2 P2 C35 16.5(3)
Rh1 Rh2 P2 C35 177.03(7)
C9 Rh1 S1 C1 157.27(10)
N3 Rh1 S1 C1 -25.14(9)
P1 Rh1 S1 C1 174(11)
Rh2 Rh1 S1 C1 48.76(8)
C10 Rh2 S2 C5 156.39(10)
N1 Rh2 S2 C5 -25.52(9)
P2 Rh2 S2 C5 -150.7(3)
Rh1 Rh2 S2 C5 48.21(8)
C10 Rh2 N1 C1 159(2)
P2 Rh2 N1 C1 -80.19(17)
S2 Rh2 N1 C1 103.33(16)
Rh1 Rh2 N1 C1 33.54(16)
C10 Rh2 N1 C2 -18(2)
P2 Rh2 N1 C2 103.39(16)
S2 Rh2 N1 C2 -73.08(16)
Rh1 Rh2 N1 C2 -142.88(17)
C9 Rh1 N3 C5 149.3(13)
P1 Rh1 N3 C5 -75.53(16)
S1 Rh1 N3 C5 105.04(16)
Rh2 Rh1 N3 C5 35.05(16)
C9 Rh1 N3 C6 -33.8(14)
P1 Rh1 N3 C6 101.36(17)
S1 Rh1 N3 C6 -78.07(17)
Rh2 Rh1 N3 C6 -148.07(18)
C2 N1 C1 N2 -1.2(2)
Rh2 N1 C1 N2 -178.24(13)
C2 N1 C1 S1 177.05(16)
Rh2 N1 C1 S1 0.0(3)
C3 N2 C1 N1 0.9(2)
C4 N2 C1 N1 177.5(2)
C3 N2 C1 S1 -177.47(16)
C4 N2 C1 S1 -0.9(3)
Rh1 S1 C1 N1 -56.62(19)
Rh1 S1 C1 N2 121.41(17)
C1 N1 C2 C3 1.2(2)
Rh2 N1 C2 C3 178.15(15)
N1 C2 C3 N2 -0.6(2)
C1 N2 C3 C2 -0.1(2)
C4 N2 C3 C2 -176.7(2)
C6 N3 C5 N4 -1.0(2)
Rh1 N3 C5 N4 176.41(13)
C6 N3 C5 S2 179.91(16)
Rh1 N3 C5 S2 -2.7(3)
C7 N4 C5 N3 0.3(2)
C8 N4 C5 N3 -178.8(2)
C7 N4 C5 S2 179.49(17)
C8 N4 C5 S2 0.3(3)
Rh2 S2 C5 N3 -54.7(2)
Rh2 S2 C5 N4 126.28(18)
C5 N3 C6 C7 1.3(2)
Rh1 N3 C6 C7 -176.07(15)
N3 C6 C7 N4 -1.0(3)
C5 N4 C7 C6 0.4(3)
C8 N4 C7 C6 179.6(2)
N3 Rh1 C9 O1 -39(8)
P1 Rh1 C9 O1 -174(100)
S1 Rh1 C9 O1 6(7)
Rh2 Rh1 C9 O1 75(7)
N1 Rh2 C10 O2 48(21)
P2 Rh2 C10 O2 -73(19)
S2 Rh2 C10 O2 103(19)
Rh1 Rh2 C10 O2 173(100)
C23 P1 C11 C12 84.53(18)
C17 P1 C11 C12 -169.26(16)
Rh1 P1 C11 C12 -39.63(18)
C23 P1 C11 C16 -95.74(18)
C17 P1 C11 C16 10.46(19)
Rh1 P1 C11 C16 140.10(15)
C16 C11 C12 C13 -0.6(3)
P1 C11 C12 C13 179.14(16)
C11 C12 C13 C14 -0.5(3)
C12 C13 C14 C15 1.1(3)
C13 C14 C15 C16 -0.6(3)
C14 C15 C16 C11 -0.5(3)
C12 C11 C16 C15 1.1(3)
P1 C11 C16 C15 -178.62(16)
C23 P1 C17 C22 177.10(17)
C11 P1 C17 C22 70.50(18)
Rh1 P1 C17 C22 -58.69(18)
C23 P1 C17 C18 -4.5(2)
C11 P1 C17 C18 -111.07(19)
Rh1 P1 C17 C18 119.74(17)
C22 C17 C18 C19 0.4(3)
P1 C17 C18 C19 -178.08(18)
C17 C18 C19 C20 0.1(4)
C18 C19 C20 C21 0.4(4)
C19 C20 C21 C22 -1.3(4)
C20 C21 C22 C17 1.8(3)
C18 C17 C22 C21 -1.3(3)
P1 C17 C22 C21 177.17(17)
C17 P1 C23 C24 96.85(18)
C11 P1 C23 C24 -157.33(17)
Rh1 P1 C23 C24 -30.50(19)
C17 P1 C23 C28 -80.1(2)
C11 P1 C23 C28 25.7(2)
Rh1 P1 C23 C28 152.54(17)
C28 C23 C24 C25 0.8(3)
P1 C23 C24 C25 -176.24(18)
C23 C24 C25 C26 -1.0(4)
C24 C25 C26 C27 0.9(4)
C25 C26 C27 C28 -0.5(4)
C26 C27 C28 C23 0.3(4)
C24 C23 C28 C27 -0.4(4)
P1 C23 C28 C27 176.50(19)
C41 P2 C29 C34 -8.8(2)
C35 P2 C29 C34 -117.91(18)
Rh2 P2 C29 C34 117.27(17)
C41 P2 C29 C30 172.07(16)
C35 P2 C29 C30 62.92(17)
Rh2 P2 C29 C30 -61.90(17)
C34 C29 C30 C31 -1.3(3)
P2 C29 C30 C31 177.96(16)
C29 C30 C31 C32 1.5(3)
C30 C31 C32 C33 -0.3(3)
C31 C32 C33 C34 -1.0(3)
C32 C33 C34 C29 1.2(3)
C30 C29 C34 C33 -0.1(3)
P2 C29 C34 C33 -179.24(16)
C29 P2 C35 C40 -132.35(18)
C41 P2 C35 C40 119.35(18)
Rh2 P2 C35 C40 -5.8(2)
C29 P2 C35 C36 44.27(19)
C41 P2 C35 C36 -64.02(19)
Rh2 P2 C35 C36 170.82(15)
C40 C35 C36 C37 -1.2(3)
P2 C35 C36 C37 -177.88(16)
C35 C36 C37 C38 2.4(3)
C36 C37 C38 C39 -1.5(3)
C37 C38 C39 C40 -0.5(3)
C38 C39 C40 C35 1.6(3)
C36 C35 C40 C39 -0.8(3)
P2 C35 C40 C39 175.92(17)
C29 P2 C41 C42 -91.1(2)
C35 P2 C41 C42 13.8(2)
Rh2 P2 C41 C42 140.11(19)
C29 P2 C41 C46 89.05(18)
C35 P2 C41 C46 -166.01(17)
Rh2 P2 C41 C46 -39.70(19)
C46 C41 C42 C43 0.2(4)
P2 C41 C42 C43 -179.58(19)
C41 C42 C43 C44 -0.4(4)
C42 C43 C44 C45 -0.1(4)
C43 C44 C45 C46 0.7(4)
C42 C41 C46 C45 0.4(4)
P2 C41 C46 C45 -179.79(19)
C44 C45 C46 C41 -0.8(4)
C52 C47 C48 C49 0.5(4)
C53 C47 C48 C49 179.7(3)
C47 C48 C49 C50 -0.4(4)
C48 C49 C50 C51 -0.3(5)
C49 C50 C51 C52 0.8(5)
C50 C51 C52 C47 -0.6(6)
C48 C47 C52 C51 0.0(5)
C53 C47 C52 C51 -179.2(3)

loop_
_platon_squeeze_void_nr
_platon_squeeze_void_average_x
_platon_squeeze_void_average_y
_platon_squeeze_void_average_z
_platon_squeeze_void_volume
_platon_squeeze_void_count_electrons
_platon_squeeze_void_content
1 0.500 0.000 0.000 225 53 ' '
2 0.500 0.500 0.500 225 53 ' '
